data_2021378
loop_
_publ_author_name
'Chi, Nguyen Thi Thanh'
'Thong, Pham Van'
'Mai, Truong Thi Cam'
'Van Meervelt, Luc'

_publ_section_title
;
 Mixed natural arylolefin--quinoline platinum(II) complexes: synthesis,
 structural characterization and <i>in vitro</i> cytotoxicity studies
;
_journal_coeditor_code LY3081
_journal_issue 12
_journal_name_full 'Acta Crystallographica Section C'
_journal_page_first
;
;
_journal_paper_doi 10.1107/S2053229618015978
_journal_volume 74
_journal_year 2018
_chemical_formula_iupac '[Pt Cl2 (C15 H20 O4) (C9 H7 N1)]'
_chemical_formula_moiety 'C24 H27 Cl2 N O4 Pt'
_chemical_formula_sum 'C24 H27 Cl2 N O4 Pt'
_chemical_formula_weight 659.45
_chemical_name_systematic
'[\h^2^-4-Allyl-2-methoxy-1-(propoxycarbonylmethoxy)benzene]-<i>trans</i>-dichlorido(quinoline-\k<i>N</i>)platinum(II)'
_space_group_crystal_system triclinic
_space_group_IT_number 2
_space_group_name_Hall '-P 1'
_space_group_name_H-M_alt 'P -1'
_symmetry_space_group_name_Hall '-P 1'
_symmetry_space_group_name_H-M 'P -1'
_atom_sites_solution_hydrogens geom
_audit_creation_method
;
Olex2 1.2
(compiled 2018.05.29 svn.r3510 for OlexSys, GUI svn.r5506)
;
_cell_angle_alpha 65.864(4)
_cell_angle_beta 84.716(3)
_cell_angle_gamma 88.191(3)
_cell_formula_units_Z 2
_cell_length_a 8.1252(3)
_cell_length_b 11.7042(4)
_cell_length_c 13.7340(5)
_cell_measurement_reflns_used 9524
_cell_measurement_temperature 100.0
_cell_measurement_theta_max 28.7210
_cell_measurement_theta_min 3.1370
_cell_volume 1186.82(8)
_computing_cell_refinement
;
CrysAlis PRO (Agilent, 2013)
;
_computing_data_collection
;
CrysAlis PRO (Agilent, 2013)
;
_computing_data_reduction
;
CrysAlis PRO (Agilent, 2013)
;
_computing_molecular_graphics
;
OLEX2 (Dolomanov <i>et al.</i>, 2009)
;
_computing_publication_material
;
OLEX2 (Dolomanov <i>et al.</i>, 2009)
;
_computing_structure_refinement
;
SHELXL2016 (Sheldrick, 2015)
;
_computing_structure_solution
;
SHELXS97 (Sheldrick, 2008)
;
_diffrn_ambient_temperature 100.0
_diffrn_detector_area_resol_mean 15.9631
_diffrn_measured_fraction_theta_full 0.999
_diffrn_measured_fraction_theta_max 0.999
_diffrn_measurement_device_type 'Agilent SuperNova Dual Source diffractometer with an Eos detector'
_diffrn_measurement_method '\w scans'
_diffrn_radiation_monochromator mirror
_diffrn_radiation_type MoK\a
_diffrn_radiation_wavelength 0.71073
_diffrn_reflns_av_R_equivalents 0.0364
_diffrn_reflns_av_unetI/netI 0.0309
_diffrn_reflns_limit_h_max 10
_diffrn_reflns_limit_h_min -10
_diffrn_reflns_limit_k_max 14
_diffrn_reflns_limit_k_min -14
_diffrn_reflns_limit_l_max 17
_diffrn_reflns_limit_l_min -16
_diffrn_reflns_number 19752
_diffrn_reflns_theta_full 25.242
_diffrn_reflns_theta_max 26.372
_diffrn_reflns_theta_min 2.879
_diffrn_source 'SuperNova (Mo) X-ray Source'
_exptl_absorpt_coefficient_mu 6.167
_exptl_absorpt_correction_T_max 1.00000
_exptl_absorpt_correction_T_min 0.43218
_exptl_absorpt_correction_type multi-scan
_exptl_absorpt_process_details
;
(CrysAlis PRO; Agilent, 2013)
;
_exptl_crystal_colour yellow
_exptl_crystal_density_diffrn 1.845
_exptl_crystal_description needle
_exptl_crystal_F_000 644
_exptl_crystal_size_max 0.35
_exptl_crystal_size_mid 0.1
_exptl_crystal_size_min 0.1
_refine_diff_density_max 3.212
_refine_diff_density_min -1.789
_refine_ls_extinction_method none
_refine_ls_goodness_of_fit_ref 1.120
_refine_ls_hydrogen_treatment constr
_refine_ls_matrix_type full
_refine_ls_number_parameters 337
_refine_ls_number_reflns 4867
_refine_ls_number_restraints 14
_refine_ls_restrained_S_all 1.122
_refine_ls_R_factor_all 0.0406
_refine_ls_R_factor_gt 0.0359
_refine_ls_shift/su_max 0.000
_refine_ls_shift/su_mean 0.000
_refine_ls_structure_factor_coef Fsqd
_refine_ls_weighting_details 'w=1/[\s^2^(Fo^2^)+(0.0079P)^2^+5.6087P] where P=(Fo^2^+2Fc^2^)/3'
_refine_ls_weighting_scheme calc
_refine_ls_wR_factor_gt 0.0706
_refine_ls_wR_factor_ref 0.0729
_reflns_number_gt 4458
_reflns_number_total 4867
_reflns_threshold_expression 'I > 2\s(I)'
_cod_data_source_file ly3081sup1.cif
_cod_data_source_block chi29
_cod_original_cell_volume 1186.82(9)
_cod_database_code 2021378
_shelx_space_group_comment
;
The symmetry employed for this shelxl refinement is uniquely defined
by the following loop, which should always be used as a source of
symmetry information in preference to the above space-group names.
They are only intended as comments.
;
_shelx_estimated_absorpt_t_min 0.221
_shelx_estimated_absorpt_t_max 0.578

loop_
_space_group_symop_operation_xyz
'x, y, z'
'-x, -y, -z'

loop_
_atom_site_type_symbol
_atom_site_label
_atom_site_fract_x
_atom_site_fract_y
_atom_site_fract_z
_atom_site_U_iso_or_equiv
_atom_site_adp_type
_atom_site_calc_flag
_atom_site_occupancy
_atom_site_disorder_assembly
_atom_site_disorder_group
Pt Pt1A 0.7798(3) 1.14396(15) 0.16089(7) 0.0218(2) Uani d 0.656(8) A 1
Pt Pt1B 0.8263(6) 1.1211(3) 0.15616(15) 0.0265(4) Uani d 0.344(8) A 2
Cl Cl2A 0.5445(3) 1.2493(3) 0.1821(2) 0.0266(6) Uani d 0.656(8) A 1
Cl Cl2B 0.5661(6) 1.1993(8) 0.1688(4) 0.0363(13) Uani d 0.344(8) A 2
Cl Cl3A 1.0244(5) 1.0451(3) 0.1445(2) 0.0277(6) Uani d 0.656(8) A 1
Cl Cl3B 1.0943(11) 1.0535(7) 0.1458(5) 0.0387(15) Uani d 0.344(8) A 2
N N4 0.8817(5) 1.1787(4) 0.2779(3) 0.0304(9) Uani d 1 . .
C C5 0.9845(6) 1.2744(4) 0.2488(4) 0.0270(10) Uani d 1 . .
H H5 1.017631 1.317137 0.174624 0.032 Uiso calc 1 . .
C C6 1.0480(6) 1.3173(5) 0.3183(4) 0.0291(11) Uani d 1 . .
H H6 1.121358 1.387069 0.292850 0.035 Uiso calc 1 . .
C C7 0.9996(6) 1.2538(5) 0.4266(4) 0.0331(12) Uani d 1 . .
H H7 1.038101 1.280591 0.477129 0.040 Uiso calc 1 . .
C C8 0.8923(5) 1.1485(4) 0.4616(4) 0.0220(9) Uani d 1 . .
C C9 0.8457(6) 1.0762(5) 0.5707(4) 0.0329(12) Uani d 1 . .
H H9 0.886544 1.098149 0.623483 0.039 Uiso calc 1 . .
C C10 0.7439(6) 0.9763(5) 0.6016(4) 0.0360(12) Uani d 1 . .
H H10 0.711827 0.929103 0.675353 0.043 Uiso calc 1 . .
C C11 0.6863(6) 0.9429(5) 0.5240(4) 0.0292(11) Uani d 1 . .
H H11 0.614478 0.872448 0.546956 0.035 Uiso calc 1 . .
C C12 0.7277(5) 1.0061(4) 0.4171(4) 0.0263(10) Uani d 1 . .
H H12 0.687704 0.980387 0.366333 0.032 Uiso calc 1 . .
C C13 0.8345(6) 1.1133(5) 0.3841(4) 0.0266(10) Uani d 1 . .
C C14A 0.7271(13) 1.1640(9) 0.0050(8) 0.027(2) Uani d 0.656(8) A 1
H H14A 0.818330 1.150443 -0.037382 0.033 Uiso calc 0.656(8) A 1
H H14B 0.699529 1.246656 -0.002897 0.033 Uiso calc 0.656(8) A 1
C C14B 0.783(3) 1.1440(12) -0.0069(16) 0.025(5) Uani d 0.344(8) A 2
H H14C 0.682405 1.183980 -0.033108 0.030 Uiso calc 0.344(8) A 2
H H14D 0.883222 1.190307 -0.027753 0.030 Uiso calc 0.344(8) A 2
C C15A 0.6335(8) 1.0627(6) 0.0787(5) 0.0219(17) Uani d 0.656(8) A 1
H H15A 0.514099 1.084817 0.083641 0.026 Uiso calc 0.656(8) A 1
C C15B 0.7818(15) 1.0182(12) 0.0618(10) 0.030(4) Uani d 0.344(8) A 2
H H15B 0.885328 0.976909 0.047701 0.036 Uiso calc 0.344(8) A 2
C C16 0.6538(8) 0.9333(5) 0.1026(4) 0.0433(15) Uani d 1 . .
H H16A 0.764296 0.922215 0.070763 0.052 Uiso calc 0.656(8) A 1
H H16B 0.571023 0.909066 0.065743 0.052 Uiso calc 0.656(8) A 1
H H16C 0.658121 0.882998 0.059340 0.052 Uiso calc 0.344(8) A 2
H H16D 0.549857 0.981538 0.089099 0.052 Uiso calc 0.344(8) A 2
C C17 0.6386(7) 0.8423(5) 0.2189(4) 0.0303(11) Uani d 1 . .
C C18 0.7735(6) 0.7702(4) 0.2630(4) 0.0263(10) Uani d 1 . .
H H18 0.873913 0.778617 0.219332 0.032 Uiso calc 1 . .
C C19 0.7647(6) 0.6864(4) 0.3692(4) 0.0247(10) Uani d 1 . .
C C20 0.6174(6) 0.6750(4) 0.4348(4) 0.0259(10) Uani d 1 . .
C C21 0.4818(6) 0.7449(5) 0.3906(4) 0.0306(11) Uani d 1 . .
H H21 0.380501 0.735833 0.433631 0.037 Uiso calc 1 . .
C C22 0.4930(7) 0.8286(5) 0.2830(4) 0.0347(12) Uani d 1 . .
H H22 0.399386 0.876730 0.253642 0.042 Uiso calc 1 . .
O O23 0.8917(4) 0.6111(3) 0.4178(3) 0.0280(7) Uani d 1 . .
C C24 1.0443(6) 0.6212(5) 0.3527(4) 0.0331(12) Uani d 1 . .
H H24A 1.024473 0.600999 0.292203 0.050 Uiso calc 1 . .
H H24B 1.124805 0.562539 0.395878 0.050 Uiso calc 1 . .
H H24C 1.087552 0.706805 0.325834 0.050 Uiso calc 1 . .
O O25 0.6212(4) 0.5923(3) 0.5400(3) 0.0294(8) Uani d 1 . .
C C26 0.4797(6) 0.5859(5) 0.6092(4) 0.0271(10) Uani d 1 . .
H H26A 0.385482 0.550928 0.589158 0.032 Uiso calc 1 . .
H H26B 0.449664 0.670725 0.604002 0.032 Uiso calc 1 . .
C C27 0.5177(6) 0.5029(4) 0.7221(4) 0.0269(10) Uani d 1 . .
O O28 0.6508(4) 0.4610(3) 0.7501(3) 0.0340(8) Uani d 1 . .
O O29 0.3804(4) 0.4862(3) 0.7874(3) 0.0296(8) Uani d 1 . .
C C30 0.3997(6) 0.4167(5) 0.9005(4) 0.0313(11) Uani d 1 . .
H H30A 0.497099 0.447884 0.920848 0.038 Uiso calc 1 . .
H H30B 0.415443 0.326622 0.917035 0.038 Uiso calc 1 . .
C C31 0.2440(6) 0.4356(5) 0.9611(4) 0.0334(12) Uani d 1 . .
H H31A 0.229895 0.526173 0.943080 0.040 Uiso calc 1 . .
H H31B 0.255733 0.392959 1.038969 0.040 Uiso calc 1 . .
C C32 0.0907(6) 0.3855(5) 0.9357(4) 0.0331(12) Uani d 1 . .
H H32A 0.076437 0.429307 0.859105 0.050 Uiso calc 1 . .
H H32B -0.006417 0.399117 0.977384 0.050 Uiso calc 1 . .
H H32C 0.103443 0.295626 0.954158 0.050 Uiso calc 1 . .

loop_
_atom_site_aniso_label
_atom_site_aniso_U_11
_atom_site_aniso_U_22
_atom_site_aniso_U_33
_atom_site_aniso_U_12
_atom_site_aniso_U_13
_atom_site_aniso_U_23
Pt1A 0.0224(5) 0.0218(4) 0.02258(19) 0.0050(3) -0.0097(2) -0.00915(19)
Pt1B 0.0303(10) 0.0276(6) 0.0235(4) 0.0092(6) -0.0126(5) -0.0109(4)
Cl2A 0.0234(10) 0.0243(13) 0.0346(11) 0.0062(9) -0.0088(8) -0.0136(10)
Cl2B 0.034(2) 0.040(3) 0.035(2) 0.010(2) -0.0070(17) -0.015(2)
Cl3A 0.0237(15) 0.0344(12) 0.0284(11) 0.0061(13) -0.0057(12) -0.0161(9)
Cl3B 0.034(4) 0.053(3) 0.036(2) 0.012(3) -0.010(3) -0.024(2)
N4 0.027(2) 0.033(2) 0.031(2) 0.0013(18) -0.0066(18) -0.0131(19)
C5 0.025(2) 0.025(3) 0.028(2) -0.004(2) -0.001(2) -0.008(2)
C6 0.027(3) 0.026(3) 0.038(3) 0.003(2) -0.008(2) -0.016(2)
C7 0.028(3) 0.036(3) 0.044(3) 0.009(2) -0.009(2) -0.024(3)
C8 0.016(2) 0.026(2) 0.026(2) 0.0102(18) -0.0037(18) -0.014(2)
C9 0.030(3) 0.038(3) 0.026(3) 0.014(2) 0.000(2) -0.011(2)
C10 0.031(3) 0.038(3) 0.032(3) 0.013(2) 0.003(2) -0.009(2)
C11 0.019(2) 0.027(3) 0.036(3) 0.006(2) -0.002(2) -0.008(2)
C12 0.019(2) 0.027(3) 0.029(2) 0.0057(19) -0.0062(19) -0.007(2)
C13 0.021(2) 0.031(3) 0.027(2) 0.013(2) -0.0087(19) -0.010(2)
C14A 0.035(6) 0.035(5) 0.015(4) -0.001(4) 0.000(4) -0.013(4)
C14B 0.028(8) 0.032(8) 0.013(7) -0.010(6) 0.001(6) -0.007(6)
C15A 0.022(4) 0.024(4) 0.022(3) 0.000(3) -0.011(3) -0.009(3)
C15B 0.035(7) 0.038(7) 0.022(6) 0.003(5) -0.008(5) -0.017(5)
C16 0.078(4) 0.025(3) 0.027(3) -0.005(3) -0.020(3) -0.006(2)
C17 0.043(3) 0.021(3) 0.028(3) -0.003(2) -0.011(2) -0.008(2)
C18 0.033(3) 0.021(2) 0.024(2) 0.000(2) -0.002(2) -0.010(2)
C19 0.027(2) 0.021(2) 0.027(2) 0.0047(19) -0.0043(19) -0.010(2)
C20 0.023(2) 0.021(2) 0.030(3) 0.0009(19) 0.0007(19) -0.008(2)
C21 0.024(2) 0.023(3) 0.041(3) 0.004(2) -0.003(2) -0.009(2)
C22 0.035(3) 0.026(3) 0.045(3) 0.008(2) -0.017(2) -0.014(2)
O23 0.0241(17) 0.0315(19) 0.0235(17) 0.0103(14) 0.0027(13) -0.0079(15)
C24 0.026(3) 0.040(3) 0.028(3) 0.006(2) 0.006(2) -0.011(2)
O25 0.0275(18) 0.0244(18) 0.0228(17) 0.0054(14) 0.0111(14) 0.0009(14)
C26 0.019(2) 0.024(3) 0.034(3) 0.0021(19) 0.0087(19) -0.010(2)
C27 0.027(3) 0.019(2) 0.033(3) -0.004(2) 0.007(2) -0.010(2)
O28 0.0217(18) 0.036(2) 0.035(2) 0.0053(15) 0.0056(15) -0.0076(16)
O29 0.0236(17) 0.037(2) 0.0259(17) 0.0019(15) 0.0049(14) -0.0126(15)
C30 0.024(2) 0.037(3) 0.029(3) 0.005(2) 0.001(2) -0.011(2)
C31 0.025(3) 0.044(3) 0.030(3) 0.001(2) 0.006(2) -0.015(2)
C32 0.031(3) 0.034(3) 0.032(3) 0.001(2) 0.005(2) -0.013(2)

loop_
_atom_type_symbol
_atom_type_description
_atom_type_scat_dispersion_real
_atom_type_scat_dispersion_imag
_atom_type_scat_source
C C 0.0033 0.0016 'International Tables Vol C Tables 4.2.6.8 and 6.1.1.4'
H H 0.0000 0.0000 'International Tables Vol C Tables 4.2.6.8 and 6.1.1.4'
Cl Cl 0.1484 0.1585 'International Tables Vol C Tables 4.2.6.8 and 6.1.1.4'
N N 0.0061 0.0033 'International Tables Vol C Tables 4.2.6.8 and 6.1.1.4'
O O 0.0106 0.0060 'International Tables Vol C Tables 4.2.6.8 and 6.1.1.4'
Pt Pt -1.7033 8.3905 'International Tables Vol C Tables 4.2.6.8 and 6.1.1.4'

loop_
_geom_angle_atom_site_label_1
_geom_angle_atom_site_label_2
_geom_angle_atom_site_label_3
_geom_angle
C14Aa C15Aa Pt1A 69.3(6)
C15Aa C14Aa Pt1A 73.1(5)
C5 N4 Pt1A 118.8(3)
C5 N4 Pt1B 116.7(3)
C5 N4 C13 119.0(4)
C13 N4 Pt1A 121.9(3)
C13 N4 Pt1B 123.7(3)
N4 C5 H5 117.5
C14Bb C15Bb Pt1B 73.4(11)
C15Bb C14Bb Pt1B 69.6(10)
C15Aa PT1Aa Cl2A 87.0(2)
C14Aa PT1Aa Cl2A 92.7(3)
C15Bb PT1Bb Cl2B 99.5(5)
C14Bb PT1Bb Cl2B 87.8(5)
C15Aa PT1Aa Cl3A 96.6(2)
CL2Aa PT1Aa Cl3A 176.37(10)
C14Aa PT1Aa Cl3A 90.0(3)
CL2Bb PT1Bb Cl3B 176.1(2)
C14Bb PT1Bb Cl3B 94.2(5)
C15Bb PT1Bb Cl3B 84.1(5)
C15Aa C14Aa H14A 120.0
PT1Aa C14Aa H14A 115.0
H14Aa C14Aa H14B 120.0
C15Aa C14Aa H14B 120.0
PT1Aa C14Aa H14B 82.4
C15Bb PT1Bb C14B 37.0(4)
C15Bb C14Bb H14C 120.0
PT1Bb C14Bb H14C 116.1
PT1Bb C14Bb H14D 84.8
C15Bb C14Bb H14D 120.0
N4 C5 C6 125.1(5)
C6 C5 H5 117.5
C5 C6 H6 121.5
C7 C6 C5 117.0(5)
C7 C6 H6 121.5
C6 C7 H7 120.1
C6 C7 C8 119.7(5)
C8 C7 H7 120.1
C9 C8 C7 122.4(5)
C13 C8 C7 118.5(4)
C13 C8 C9 119.0(5)
C8 C9 H9 119.5
C10 C9 C8 121.1(5)
C10 C9 H9 119.5
C9 C10 H10 120.3
C9 C10 C11 119.4(5)
C11 C10 H10 120.3
C10 C11 H11 118.4
C12 C11 C10 123.3(5)
C12 C11 H11 118.4
C11 C12 H12 121.3
C11 C12 C13 117.4(5)
C13 C12 H12 121.3
N4 C13 C8 120.6(5)
N4 C13 C12 119.5(4)
C8 C13 C12 119.9(4)
C17 C16 H16A 107.8
C17 C16 H16B 107.8
C17 C16 H16C 107.1
C17 C16 H16D 107.1
H14Cb C14Bb H14D 120.0
C14Aa PT1Aa C15A 37.6(3)
C14Aa C15Aa H15A 111.4
PT1Aa C15Aa H15A 111.4
C14Bb C15Bb H15B 110.6
PT1Bb C15Bb H15B 110.6
C14Aa C15Aa C16 128.8(7)
C15Aa C16 H16A 107.8
C15Aa C16 H16B 107.8
H16Aa C16 H16B 107.2
C15Bb C16 H16C 107.1
C15Bb C16 H16D 107.1
H16Cb C16 H16D 106.8
C15Aa C16 C17 117.9(5)
C15Bb C16 C17 121.0(7)
C18 C17 C16 119.7(5)
C22 C17 C16 121.6(5)
C22 C17 C18 118.7(5)
C17 C18 H18 119.3
C19 C18 C17 121.4(5)
C19 C18 H18 119.3
C18 C19 C20 119.6(4)
O23 C19 C18 124.7(4)
O23 C19 C20 115.8(4)
C21 C20 C19 119.2(4)
O25 C20 C19 115.7(4)
O25 C20 C21 125.1(4)
C20 C21 H21 119.9
C20 C21 C22 120.3(5)
C22 C21 H21 119.9
C17 C22 C21 120.8(5)
C17 C22 H22 119.6
C21 C22 H22 119.6
C19 O23 C24 117.0(4)
O23 C24 H24A 109.5
N4 PT1Aa Cl2A 90.11(14)
N4 PT1Bb Cl2B 86.73(18)
N4 PT1Aa Cl3A 86.51(14)
N4 PT1Bb Cl3B 90.1(2)
N4 PT1Aa C14A 159.7(3)
N4 PT1Bb C14B 156.6(4)
N4 PT1Aa C15A 162.7(2)
N4 PT1Bb C15B 166.1(4)
C16 C15Aa Pt1A 117.7(4)
C16 C15Bb Pt1B 115.1(8)
C16 C15Bb C14B 130.5(14)
C16 C15Aa H15A 111.4
C16 C15Bb H15B 110.6
O23 C24 H24B 109.5
O23 C24 H24C 109.5
H24A C24 H24B 109.5
H24A C24 H24C 109.5
H24B C24 H24C 109.5
C20 O25 C26 116.9(4)
O25 C26 H26A 110.1
O25 C26 H26B 110.1
O25 C26 C27 108.2(4)
H26A C26 H26B 108.4
C27 C26 H26A 110.1
C27 C26 H26B 110.1
O28 C27 C26 126.1(4)
O28 C27 O29 124.9(5)
O29 C27 C26 109.0(4)
C27 O29 C30 115.7(4)
O29 C30 H30A 110.3
O29 C30 H30B 110.3
O29 C30 C31 107.1(4)
H30A C30 H30B 108.6
C31 C30 H30A 110.3
C31 C30 H30B 110.3
C30 C31 H31A 109.1
C30 C31 H31B 109.1
C30 C31 C32 112.6(4)
H31A C31 H31B 107.8
C32 C31 H31A 109.1
C32 C31 H31B 109.1
C31 C32 H32A 109.5
C31 C32 H32B 109.5
C31 C32 H32C 109.5
H32A C32 H32B 109.5
H32A C32 H32C 109.5
H32B C32 H32C 109.5

loop_
_geom_bond_atom_site_label_1
_geom_bond_atom_site_label_2
_geom_bond_distance
PT1Aa Cl2A 2.303(2)
PT1Bb Cl2B 2.298(5)
PT1Aa Cl3A 2.307(3)
PT1Bb Cl3B 2.305(6)
PT1Aa N4 2.058(4)
PT1Bb N4 2.129(5)
PT1Aa C14A 2.139(11)
C14Aa H14A 0.9500
C14Aa H14B 0.9500
PT1Bb C14B 2.20(2)
C14Bb H14C 0.9500
C14Bb H14D 0.9500
C14Aa C15A 1.394(9)
PT1Aa C15A 2.188(6)
C15Aa H15A 1.0000
PT1Bb C15B 2.157(13)
C14Bb C15B 1.386(11)
C15Bb H15B 1.0000
C15Bb C16 1.373(10)
C15Aa C16 1.420(8)
N4 C5 1.320(6)
N4 C13 1.365(6)
C5 H5 0.9500
C5 C6 1.389(7)
C6 H6 0.9500
C6 C7 1.388(7)
C7 H7 0.9500
C7 C8 1.419(7)
C8 C9 1.409(7)
C8 C13 1.408(6)
C9 H9 0.9500
C9 C10 1.350(8)
C10 H10 0.9500
C10 C11 1.398(7)
C11 H11 0.9500
C11 C12 1.361(7)
C12 H12 0.9500
C12 C13 1.437(7)
C16 H16A 0.9900
C16 H16B 0.9900
C16 H16C 0.9900
C16 H16D 0.9900
C16 C17 1.510(7)
C17 C18 1.388(7)
C17 C22 1.381(8)
C18 H18 0.9500
C18 C19 1.382(6)
C19 C20 1.406(7)
C19 O23 1.369(5)
C20 C21 1.382(7)
C20 O25 1.374(6)
C21 H21 0.9500
C21 C22 1.396(7)
C22 H22 0.9500
O23 C24 1.438(5)
C24 H24A 0.9800
C24 H24B 0.9800
C24 H24C 0.9800
O25 C26 1.406(5)
C26 H26A 0.9900
C26 H26B 0.9900
C26 C27 1.510(7)
C27 O28 1.203(6)
C27 O29 1.332(6)
O29 C30 1.450(6)
C30 H30A 0.9900
C30 H30B 0.9900
C30 C31 1.511(6)
C31 H31A 0.9900
C31 H31B 0.9900
C31 C32 1.521(7)
C32 H32A 0.9800
C32 H32B 0.9800
C32 H32C 0.9800

loop_
_geom_hbond_atom_site_label_D
_geom_hbond_atom_site_label_H
_geom_hbond_atom_site_label_A
_geom_hbond_site_symmetry_A
_geom_hbond_distance_DH
_geom_hbond_distance_HA
_geom_hbond_distance_DA
_geom_hbond_angle_DHA
_geom_hbond_publ_flag
C6 H6 O28^i^ 2_776 0.95 2.47 3.404(7) 169 yes
C7 H7 O23^i^ 2_776 0.95 2.39 3.324(7) 168 yes
C24 H24B O23^ii^ 2_766 0.98 2.53 3.287(6) 134 yes
C12 H12 <i>Cg</i>1 . 0.95 2.93 3.732(6) 142 yes

loop_
_geom_torsion_atom_site_label_1
_geom_torsion_atom_site_label_2
_geom_torsion_atom_site_label_3
_geom_torsion_atom_site_label_4
_geom_torsion
PT1Aa N4 C5 C6 172.5(4)
PT1Bb N4 C5 C6 -173.3(4)
PT1Aa N4 C13 C8 -172.7(3)
PT1Bb C14Bb C15Bb C16 109.1(16)
PT1Bb N4 C13 C8 172.2(4)
PT1Aa N4 C13 C12 8.6(6)
PT1Bb N4 C13 C12 -6.4(6)
C15Bb C16 C17 C18 -51.0(10)
PT1Aa C14Aa C15Aa C16 -109.6(7)
PT1Aa C15Aa C16 C17 51.4(7)
C14Bb C15Bb C16 C17 -136.9(16)
C14Aa C15Aa C16 C17 136.3(9)
PT1Bb C15Bb C16 C17 -47.8(11)
C15Aa C16 C17 C18 -117.4(6)
N4 C5 C6 C7 0.3(8)
C5 N4 C13 C8 1.0(7)
C5 N4 C13 C12 -177.6(4)
C5 C6 C7 C8 1.2(7)
C6 C7 C8 C9 176.6(5)
C6 C7 C8 C13 -1.5(7)
C7 C8 C9 C10 -179.7(5)
C7 C8 C13 N4 0.4(7)
C7 C8 C13 C12 179.1(4)
C8 C9 C10 C11 1.1(7)
C9 C8 C13 N4 -177.8(4)
C9 C8 C13 C12 0.9(6)
C9 C10 C11 C12 0.2(8)
C15Bb C16 C17 C22 129.1(9)
C15Aa C16 C17 C22 62.7(7)
C10 C11 C12 C13 -0.9(7)
C11 C12 C13 N4 179.0(4)
C11 C12 C13 C8 0.3(7)
C13 N4 C5 C6 -1.5(8)
C13 C8 C9 C10 -1.6(7)
C16 C17 C18 C19 179.7(4)
C16 C17 C22 C21 -179.4(5)
C17 C18 C19 C20 -1.1(7)
C17 C18 C19 O23 179.1(4)
C18 C17 C22 C21 0.7(7)
C18 C19 C20 C21 2.3(7)
C18 C19 C20 O25 -178.1(4)
C18 C19 O23 C24 0.1(7)
C19 C20 C21 C22 -2.1(7)
C19 C20 O25 C26 175.4(4)
C20 C19 O23 C24 -179.7(4)
C20 C21 C22 C17 0.6(8)
C20 O25 C26 C27 -172.9(4)
C21 C20 O25 C26 -5.0(7)
C22 C17 C18 C19 -0.4(7)
O23 C19 C20 C21 -177.8(4)
O23 C19 C20 O25 1.8(6)
O25 C20 C21 C22 178.4(5)
O25 C26 C27 O28 7.9(7)
O25 C26 C27 O29 -174.2(4)
C26 C27 O29 C30 -175.1(4)
C27 O29 C30 C31 166.3(4)
O28 C27 O29 C30 2.9(7)
O29 C30 C31 C32 61.8(6)
